data_1560650
loop_
_publ_author_name
'Kong, Aiguo'
'Fan, Xiaohong'
'Chen, Aoling'
'Zhang, Hengiang'
'Shan, Yongkui'

_publ_section_title
;
 Mesoporous nitrogen-doped carbon microfibers derived from
 Mg-biquinoline-dicarboxy compound for efficient oxygen electroreduction
;
_journal_name_full 'Journal of Solid State Chemistry'
_journal_page_first 399
_journal_page_last 403
_journal_paper_doi 10.1016/j.jssc.2016.12.015
_journal_volume 246
_journal_year 2017
_chemical_formula_moiety 'C40 H20 Mg2 N4 O16, 3(O)'
_chemical_formula_sum 'C40 H20 Mg2 N4 O19'
_chemical_formula_weight 909.22
_space_group_crystal_system triclinic
_space_group_IT_number 2
_space_group_name_Hall '-P 1'
_space_group_name_H-M_alt 'P -1'
_atom_sites_solution_hydrogens geom
_cell_angle_alpha 85.259(5)
_cell_angle_beta 89.586(5)
_cell_angle_gamma 77.667(4)
_cell_formula_units_Z 2
_cell_length_a 7.5040(14)
_cell_length_b 14.746(3)
_cell_length_c 18.040(3)
_cell_measurement_reflns_used 8908
_cell_measurement_temperature 296(2)
_cell_measurement_theta_max 25.24
_cell_measurement_theta_min 1.524
_cell_volume 1943.3(6)
_computing_cell_refinement 'SAINT (Bruker, 2007)'
_computing_data_collection 'APEX2 (Bruker, 2007)'
_computing_data_reduction SAINT
_computing_molecular_graphics 'ORTEP-3 for Windows (Farrugia, 2012)'
_computing_publication_material 'WinGX publication routines (Farrugia, 2012)'
_computing_structure_refinement 'SHELXL-2014 (Sheldrick, 2014)'
_computing_structure_solution 'SHELXS-97 (Sheldrick, 2008)'
_diffrn_ambient_temperature 296(2)
_diffrn_measured_fraction_theta_full 0.966
_diffrn_measured_fraction_theta_max 0.993
_diffrn_measurement_device_type 'CCD area detector'
_diffrn_measurement_method 'phi and omega scans'
_diffrn_radiation_type MoK\a
_diffrn_radiation_wavelength 0.71073
_diffrn_reflns_av_R_equivalents 0.0565
_diffrn_reflns_av_unetI/netI 0.1134
_diffrn_reflns_Laue_measured_fraction_full 0.966
_diffrn_reflns_Laue_measured_fraction_max 0.993
_diffrn_reflns_limit_h_max 8
_diffrn_reflns_limit_h_min -8
_diffrn_reflns_limit_k_max 13
_diffrn_reflns_limit_k_min -17
_diffrn_reflns_limit_l_max 19
_diffrn_reflns_limit_l_min -21
_diffrn_reflns_number 12085
_diffrn_reflns_point_group_measured_fraction_full 0.966
_diffrn_reflns_point_group_measured_fraction_max 0.993
_diffrn_reflns_theta_full 25.242
_diffrn_reflns_theta_max 24.996
_diffrn_reflns_theta_min 1.418
_diffrn_source 'fine-focus sealed tube'
_exptl_absorpt_coefficient_mu 0.154
_exptl_absorpt_correction_type none
_exptl_crystal_colour colorless
_exptl_crystal_density_diffrn 1.554
_exptl_crystal_description block
_exptl_crystal_F_000 928
_refine_diff_density_max 1.506
_refine_diff_density_min -0.882
_refine_diff_density_rms 0.135
_refine_ls_extinction_coef .
_refine_ls_extinction_method none
_refine_ls_goodness_of_fit_ref 0.991
_refine_ls_hydrogen_treatment constr
_refine_ls_matrix_type full
_refine_ls_number_parameters 586
_refine_ls_number_reflns 6777
_refine_ls_number_restraints 12
_refine_ls_restrained_S_all 0.991
_refine_ls_R_factor_all 0.1593
_refine_ls_R_factor_gt 0.0918
_refine_ls_shift/su_max 0.003
_refine_ls_shift/su_mean 0.000
_refine_ls_structure_factor_coef Fsqd
_refine_ls_weighting_details 'w=1/[\s^2^(Fo^2^)+(0.1669P)^2^] where P=(Fo^2^+2Fc^2^)/3'
_refine_ls_weighting_scheme calc
_refine_ls_wR_factor_gt 0.2389
_refine_ls_wR_factor_ref 0.2761
_reflns_Friedel_coverage 0.000
_reflns_Friedel_fraction_full .
_reflns_Friedel_fraction_max .
_reflns_number_gt 3716
_reflns_number_total 6827
_reflns_threshold_expression 'I > 2\s(I)'
_cod_data_source_file JSSC-2017-246-399.cif
_cod_data_source_block b
_cod_original_cell_volume 1943.4(6)
_cod_database_code 1560650
_shelx_space_group_comment
;
The symmetry employed for this shelxl refinement is uniquely defined
by the following loop, which should always be used as a source of
symmetry information in preference to the above space-group names.
They are only intended as comments.
;
_shelxl_version_number 2014-3

loop_
_space_group_symop_operation_xyz
'x, y, z'
'-x, -y, -z'

loop_
_atom_site_label
_atom_site_type_symbol
_atom_site_fract_x
_atom_site_fract_y
_atom_site_fract_z
_atom_site_U_iso_or_equiv
_atom_site_adp_type
_atom_site_occupancy
_atom_site_site_symmetry_order
_atom_site_calc_flag
_atom_site_refinement_flags_posn
_atom_site_refinement_flags_adp
_atom_site_refinement_flags_occupancy
_atom_site_disorder_assembly
_atom_site_disorder_group
Mg1 Mg -0.1262(3) 0.92671(13) 0.76581(10) 0.0156(5) Uani 1 1 d . . . . .
Mg2 Mg -0.2235(3) 0.83330(15) 0.14902(11) 0.0286(6) Uani 1 1 d . . . . .
O1 O -0.0659(5) 0.7925(2) 0.81359(19) 0.0136(9) Uani 1 1 d . . . . .
O2 O -0.1236(7) 0.7896(3) 0.9336(2) 0.0395(14) Uani 1 1 d . . . . .
O3 O 0.5584(6) 0.2107(3) 1.1910(2) 0.0269(11) Uani 1 1 d . . . . .
O4 O 0.6404(7) 0.2145(3) 1.0728(2) 0.0348(12) Uani 1 1 d . U . . .
O5 O -0.1760(5) 1.0674(2) 0.7338(2) 0.0158(9) Uani 1 1 d . . . . .
O6 O -0.3453(6) 1.2103(3) 0.7186(2) 0.0260(11) Uani 1 1 d . . . . .
O7 O -0.1727(6) 0.7772(3) 0.2649(2) 0.0218(10) Uani 1 1 d . . . . .
O8 O -0.3062(5) 0.9247(3) 0.2412(2) 0.0174(9) Uani 1 1 d . . . . .
O1W O -0.0620(5) 0.8769(3) 0.6612(2) 0.0193(9) Uani 1 1 d . . . A 1
O2W O -0.3960(6) 0.9226(3) 0.7441(3) 0.0341(12) Uani 1 1 d . . . B 2
O3W O 0.1416(6) 0.9289(3) 0.7802(3) 0.0418(13) Uani 1 1 d . . . C 3
O4W O -0.2025(9) 0.9657(3) 0.8748(3) 0.062(2) Uani 1 1 d . . . D 4
O5W O -0.4777(7) 0.8092(4) 0.1548(2) 0.0416(13) Uani 1 1 d . . . E 5
O6W O 0.0432(7) 0.8504(4) 0.1449(3) 0.0446(14) Uani 1 1 d . . . F 6
O7W O -0.1641(6) 0.7345(3) 0.0744(2) 0.0292(11) Uani 1 1 d . . . G 7
O8W O -0.2895(14) 0.9379(5) 0.0678(3) 0.120(4) Uani 1 1 d . . . H 8
O9W O -0.6954(6) 0.7370(3) 0.0678(2) 0.0275(11) Uani 1 1 d . . . I 9
O10W O 0.0843(13) -0.0568(6) 0.9645(5) 0.115(3) Uani 1 1 d . . . J 10
O11W O -0.5138(14) 1.0648(6) 0.0573(5) 0.125(3) Uani 1 1 d . . . K 11
N1 N 0.2943(6) 0.5421(3) 1.0873(2) 0.0109(10) Uani 1 1 d . . . . .
N2 N 0.2039(6) 0.4591(3) 0.9115(2) 0.0094(10) Uani 1 1 d . . . . .
N3 N -0.2790(6) 0.8921(3) 0.5223(3) 0.0147(11) Uani 1 1 d . . . . .
N4 N -0.2090(6) 1.1185(3) 0.4551(2) 0.0141(11) Uani 1 1 d . . . . .
C1 C 0.2975(7) 0.4814(4) 1.0364(3) 0.0102(12) Uani 1 1 d . . . . .
C2 C 0.3878(7) 0.3869(4) 1.0493(3) 0.0144(12) Uani 1 1 d . . . . .
H2A H 0.3899 0.3468 1.0120 0.017 Uiso 1 1 calc R U . . .
C3 C 0.4726(7) 0.3537(4) 1.1166(3) 0.0127(12) Uani 1 1 d . . . . .
C4 C 0.4692(7) 0.4158(4) 1.1719(3) 0.0132(12) Uani 1 1 d . . . . .
C5 C 0.5571(8) 0.3920(4) 1.2430(3) 0.0197(13) Uani 1 1 d . . . . .
H5A H 0.6200 0.3312 1.2556 0.024 Uiso 1 1 calc R U . . .
C6 C 0.5492(8) 0.4578(4) 1.2925(3) 0.0215(14) Uani 1 1 d . . . . .
H6A H 0.6076 0.4410 1.3384 0.026 Uiso 1 1 calc R U . . .
C7 C 0.4544(8) 0.5508(4) 1.2757(3) 0.0221(14) Uani 1 1 d . . . . .
H7A H 0.4494 0.5944 1.3105 0.027 Uiso 1 1 calc R U . . .
C8 C 0.3705(8) 0.5762(4) 1.2083(3) 0.0172(13) Uani 1 1 d . . . . .
H8A H 0.3087 0.6375 1.1971 0.021 Uiso 1 1 calc R U . . .
C9 C 0.3761(7) 0.5104(4) 1.1549(3) 0.0128(12) Uani 1 1 d . . . . .
C10 C 0.5647(8) 0.2513(4) 1.1275(3) 0.0167(13) Uani 1 1 d . U . . .
C11 C 0.2008(7) 0.5182(4) 0.9638(3) 0.0100(12) Uani 1 1 d . . . . .
C12 C 0.1121(7) 0.6131(3) 0.9521(3) 0.0096(11) Uani 1 1 d . . . . .
H12A H 0.1128 0.6522 0.9900 0.012 Uiso 1 1 calc R U . . .
C13 C 0.0254(7) 0.6486(3) 0.8863(3) 0.0097(11) Uani 1 1 d . . . . .
C14 C 0.0257(7) 0.5878(4) 0.8289(3) 0.0105(12) Uani 1 1 d . . . . .
C15 C -0.0644(7) 0.6135(4) 0.7586(3) 0.0126(12) Uani 1 1 d . . . . .
H15A H -0.1278 0.6745 0.7475 0.015 Uiso 1 1 calc R U . . .
C16 C -0.0588(8) 0.5498(4) 0.7074(3) 0.0158(13) Uani 1 1 d . . . . .
H16A H -0.1193 0.5678 0.6620 0.019 Uiso 1 1 calc R U . . .
C17 C 0.0382(8) 0.4562(4) 0.7225(3) 0.0170(13) Uani 1 1 d . . . . .
H17A H 0.0423 0.4134 0.6871 0.020 Uiso 1 1 calc R U . . .
C18 C 0.1258(8) 0.4295(4) 0.7899(3) 0.0150(13) Uani 1 1 d . . . . .
H18A H 0.1907 0.3685 0.7995 0.018 Uiso 1 1 calc R U . . .
C19 C 0.1191(7) 0.4926(3) 0.8444(3) 0.0092(11) Uani 1 1 d . . . . .
C20 C -0.0628(7) 0.7509(4) 0.8767(3) 0.0120(12) Uani 1 1 d . . . . .
C21 C -0.2617(7) 0.9610(4) 0.4722(3) 0.0134(12) Uani 1 1 d . . . . .
C22 C -0.2538(7) 0.9493(4) 0.3942(3) 0.0143(12) Uani 1 1 d . . . . .
H22A H -0.2398 0.9984 0.3605 0.017 Uiso 1 1 calc R U . . .
C23 C -0.2666(7) 0.8666(4) 0.3696(3) 0.0143(12) Uani 1 1 d . . . . .
C24 C -0.2941(7) 0.7913(4) 0.4220(3) 0.0114(12) Uani 1 1 d . . . . .
C25 C -0.3230(7) 0.7045(4) 0.4031(3) 0.0149(13) Uani 1 1 d . . . . .
H25A H -0.3215 0.6918 0.3534 0.018 Uiso 1 1 calc R U . . .
C26 C -0.3531(8) 0.6395(4) 0.4568(3) 0.0162(13) Uani 1 1 d . . . . .
H26A H -0.3714 0.5825 0.4435 0.019 Uiso 1 1 calc R U . . .
C27 C -0.3569(8) 0.6569(4) 0.5322(3) 0.0174(13) Uani 1 1 d . . . . .
H27A H -0.3772 0.6113 0.5681 0.021 Uiso 1 1 calc R U . . .
C28 C -0.3311(8) 0.7399(4) 0.5534(3) 0.0180(13) Uani 1 1 d . . . . .
H28A H -0.3332 0.7508 0.6035 0.022 Uiso 1 1 calc R U . . .
C29 C -0.3011(7) 0.8095(4) 0.4984(3) 0.0119(12) Uani 1 1 d . . . . .
C30 C -0.2468(7) 0.8544(4) 0.2879(3) 0.0135(12) Uani 1 1 d . . . . .
C31 C -0.2439(7) 1.0504(4) 0.5017(3) 0.0131(12) Uani 1 1 d . . . . .
C32 C -0.2677(7) 1.0607(4) 0.5791(3) 0.0130(12) Uani 1 1 d . . . . .
H32A H -0.3033 1.0134 0.6090 0.016 Uiso 1 1 calc R U . . .
C33 C -0.2408(7) 1.1361(4) 0.6104(3) 0.0113(12) Uani 1 1 d . . . . .
C34 C -0.2015(7) 1.2117(4) 0.5628(3) 0.0112(12) Uani 1 1 d . . . . .
C35 C -0.1711(7) 1.2945(4) 0.5888(3) 0.0128(12) Uani 1 1 d . . . . .
H35A H -0.1685 1.3012 0.6396 0.015 Uiso 1 1 calc R U . . .
C36 C -0.1453(8) 1.3652(4) 0.5386(3) 0.0175(13) Uani 1 1 d . . . . .
H36A H -0.1275 1.4205 0.5555 0.021 Uiso 1 1 calc R U . . .
C37 C -0.1455(8) 1.3551(4) 0.4616(3) 0.0160(13) Uani 1 1 d . . . . .
H37A H -0.1327 1.4049 0.4283 0.019 Uiso 1 1 calc R U . . .
C38 C -0.1638(8) 1.2748(4) 0.4353(3) 0.0183(13) Uani 1 1 d . . . . .
H38A H -0.1570 1.2684 0.3845 0.022 Uiso 1 1 calc R U . . .
C39 C -0.1934(7) 1.1998(4) 0.4850(3) 0.0112(12) Uani 1 1 d . . . . .
C40 C -0.2555(7) 1.1392(4) 0.6933(3) 0.0134(12) Uani 1 1 d . . . . .

loop_
_atom_site_aniso_label
_atom_site_aniso_U_11
_atom_site_aniso_U_22
_atom_site_aniso_U_33
_atom_site_aniso_U_23
_atom_site_aniso_U_13
_atom_site_aniso_U_12
Mg1 0.0198(11) 0.0101(10) 0.0166(10) 0.0007(8) 0.0015(8) -0.0030(8)
Mg2 0.0527(16) 0.0218(12) 0.0178(11) -0.0040(9) 0.0016(10) -0.0215(11)
O1 0.022(2) 0.0050(19) 0.013(2) 0.0033(16) 0.0008(17) -0.0032(16)
O2 0.084(4) 0.012(2) 0.012(2) 0.0010(18) 0.013(2) 0.013(2)
O3 0.031(3) 0.018(2) 0.033(3) 0.017(2) -0.010(2) -0.0137(19)
O4 0.061(3) 0.004(2) 0.033(3) -0.0028(19) -0.012(2) 0.007(2)
O5 0.021(2) 0.007(2) 0.018(2) 0.0046(16) -0.0030(17) -0.0034(17)
O6 0.041(3) 0.013(2) 0.019(2) -0.0028(18) 0.006(2) 0.006(2)
O7 0.038(3) 0.007(2) 0.020(2) -0.0029(17) 0.0078(19) -0.0046(18)
O8 0.022(2) 0.010(2) 0.022(2) 0.0016(17) -0.0050(18) -0.0068(17)
O1W 0.026(2) 0.013(2) 0.018(2) -0.0028(17) 0.0023(18) -0.0015(17)
O2W 0.019(2) 0.025(3) 0.053(3) 0.016(2) 0.005(2) -0.0007(19)
O3W 0.026(3) 0.024(3) 0.075(4) 0.016(2) -0.013(3) -0.010(2)
O4W 0.133(6) 0.018(3) 0.023(3) -0.004(2) 0.014(3) 0.012(3)
O5W 0.041(3) 0.066(4) 0.028(3) -0.022(2) 0.007(2) -0.028(3)
O6W 0.060(4) 0.054(3) 0.033(3) -0.023(3) 0.017(3) -0.036(3)
O7W 0.057(3) 0.022(2) 0.016(2) -0.0111(18) 0.013(2) -0.021(2)
O8W 0.283(12) 0.062(4) 0.045(4) 0.026(3) -0.060(5) -0.109(6)
O9W 0.038(3) 0.026(3) 0.025(2) -0.0132(19) 0.011(2) -0.018(2)
O10W 0.138(8) 0.097(6) 0.115(7) -0.005(5) 0.023(6) -0.037(5)
O11W 0.152(9) 0.101(7) 0.114(7) 0.008(5) 0.007(6) -0.020(6)
N1 0.010(2) 0.010(2) 0.013(2) -0.0025(19) -0.0004(19) -0.0028(19)
N2 0.008(2) 0.009(2) 0.012(2) 0.0011(19) -0.0014(18) -0.0034(18)
N3 0.015(3) 0.006(2) 0.022(3) -0.004(2) -0.004(2) 0.0012(19)
N4 0.013(2) 0.013(3) 0.018(2) -0.003(2) -0.004(2) -0.005(2)
C1 0.004(3) 0.014(3) 0.013(3) -0.002(2) 0.001(2) -0.003(2)
C2 0.012(3) 0.011(3) 0.022(3) -0.004(2) -0.006(2) -0.004(2)
C3 0.011(3) 0.008(3) 0.019(3) 0.009(2) -0.002(2) -0.006(2)
C4 0.011(3) 0.017(3) 0.012(3) 0.002(2) 0.001(2) -0.006(2)
C5 0.013(3) 0.023(3) 0.023(3) 0.003(3) -0.005(3) -0.007(3)
C6 0.014(3) 0.039(4) 0.013(3) 0.007(3) -0.007(2) -0.011(3)
C7 0.017(3) 0.036(4) 0.017(3) -0.006(3) 0.002(3) -0.012(3)
C8 0.018(3) 0.016(3) 0.015(3) -0.003(2) 0.003(2) 0.002(2)
C9 0.008(3) 0.018(3) 0.012(3) 0.003(2) 0.003(2) -0.005(2)
C10 0.016(3) 0.010(3) 0.024(3) 0.002(3) -0.010(3) -0.005(2)
C11 0.003(3) 0.011(3) 0.017(3) 0.001(2) -0.001(2) -0.004(2)
C12 0.017(3) 0.003(3) 0.009(3) -0.002(2) -0.002(2) -0.004(2)
C13 0.012(3) 0.002(3) 0.015(3) 0.001(2) 0.002(2) -0.003(2)
C14 0.013(3) 0.007(3) 0.013(3) 0.001(2) 0.005(2) -0.005(2)
C15 0.015(3) 0.007(3) 0.015(3) 0.001(2) 0.001(2) -0.002(2)
C16 0.017(3) 0.018(3) 0.013(3) 0.001(2) -0.001(2) -0.005(2)
C17 0.031(4) 0.015(3) 0.008(3) -0.003(2) 0.003(3) -0.012(3)
C18 0.017(3) 0.006(3) 0.021(3) -0.003(2) 0.003(2) -0.001(2)
C19 0.008(3) 0.006(3) 0.013(3) 0.002(2) -0.001(2) -0.003(2)
C20 0.010(3) 0.008(3) 0.018(3) -0.002(2) -0.002(2) 0.000(2)
C21 0.015(3) 0.010(3) 0.017(3) -0.005(2) 0.000(2) -0.005(2)
C22 0.014(3) 0.006(3) 0.024(3) -0.005(2) 0.002(2) -0.001(2)
C23 0.009(3) 0.012(3) 0.020(3) 0.001(2) 0.002(2) 0.001(2)
C24 0.008(3) 0.006(3) 0.020(3) -0.005(2) -0.001(2) -0.002(2)
C25 0.010(3) 0.012(3) 0.024(3) -0.009(3) -0.003(2) -0.002(2)
C26 0.018(3) 0.008(3) 0.023(3) -0.002(2) -0.006(3) -0.002(2)
C27 0.019(3) 0.014(3) 0.018(3) 0.007(2) -0.003(3) -0.007(2)
C28 0.022(3) 0.016(3) 0.015(3) -0.006(2) -0.003(3) -0.002(3)
C29 0.012(3) 0.010(3) 0.016(3) -0.005(2) -0.004(2) -0.004(2)
C30 0.013(3) 0.012(3) 0.018(3) -0.002(2) 0.001(2) -0.008(2)
C31 0.005(3) 0.014(3) 0.020(3) -0.007(2) 0.001(2) 0.001(2)
C32 0.011(3) 0.007(3) 0.021(3) 0.003(2) 0.002(2) -0.003(2)
C33 0.007(3) 0.006(3) 0.020(3) -0.001(2) 0.000(2) 0.001(2)
C34 0.007(3) 0.007(3) 0.020(3) -0.001(2) -0.001(2) -0.002(2)
C35 0.015(3) 0.011(3) 0.013(3) -0.005(2) -0.002(2) -0.001(2)
C36 0.019(3) 0.009(3) 0.026(3) -0.001(2) -0.003(3) -0.007(2)
C37 0.022(3) 0.009(3) 0.019(3) -0.001(2) 0.004(3) -0.007(2)
C38 0.018(3) 0.016(3) 0.019(3) -0.002(3) 0.003(3) 0.001(2)
C39 0.011(3) 0.004(3) 0.018(3) -0.004(2) -0.005(2) 0.002(2)
C40 0.015(3) 0.008(3) 0.019(3) 0.004(2) 0.002(2) -0.007(2)

loop_
_atom_type_symbol
_atom_type_description
_atom_type_scat_dispersion_real
_atom_type_scat_dispersion_imag
_atom_type_scat_source
C C 0.0033 0.0016 'International Tables Vol C Tables 4.2.6.8 and 6.1.1.4'
H H 0.0000 0.0000 'International Tables Vol C Tables 4.2.6.8 and 6.1.1.4'
N N 0.0061 0.0033 'International Tables Vol C Tables 4.2.6.8 and 6.1.1.4'
O O 0.0106 0.0060 'International Tables Vol C Tables 4.2.6.8 and 6.1.1.4'
Mg Mg 0.0486 0.0363 'International Tables Vol C Tables 4.2.6.8 and 6.1.1.4'

loop_
_geom_angle_atom_site_label_1
_geom_angle_atom_site_label_2
_geom_angle_atom_site_label_3
_geom_angle
_geom_angle_site_symmetry_1
_geom_angle_site_symmetry_3
O3W Mg1 O1 87.32(18) . .
O3W Mg1 O5 88.80(18) . .
O1 Mg1 O5 171.02(18) . .
O1 Mg1 O2W 93.18(17) . .
O5 Mg1 O2W 91.20(17) . .
O1 Mg1 O1W 89.70(16) . .
O5 Mg1 O1W 98.31(16) . .
O1 Mg1 O4W 85.83(17) . .
O5 Mg1 O4W 86.40(17) . .
O5W Mg2 O7 90.03(19) . .
O8W Mg2 O7 153.5(2) . .
O7W Mg2 O7 113.66(19) . .
O6W Mg2 O7 88.2(2) . .
O5W Mg2 O8 85.97(18) . .
O8W Mg2 O8 94.4(3) . .
O7W Mg2 O8 171.08(18) . .
O6W Mg2 O8 95.37(18) . .
O7 Mg2 O8 59.70(15) . .
O5W Mg2 C30 87.02(19) . .
O8W Mg2 C30 124.5(3) . .
O7W Mg2 C30 142.8(2) . .
O6W Mg2 C30 92.69(19) . .
O7 Mg2 C30 29.53(16) . .
O8 Mg2 C30 30.18(16) . .
C20 O1 Mg1 138.4(3) . .
C40 O5 Mg1 152.2(4) . .
C30 O7 Mg2 91.4(3) . .
C30 O8 Mg2 88.9(3) . .
C1 N1 C9 118.3(4) . .
C11 N2 C19 118.3(4) . .
C21 N3 C29 119.0(5) . .
C31 N4 C39 117.2(5) . .
N1 C1 C2 122.0(5) . .
N1 C1 C11 116.7(5) . .
C2 C1 C11 121.3(5) . .
C3 C2 C1 120.7(5) . .
C3 C2 H2A 119.7 . .
C1 C2 H2A 119.7 . .
C2 C3 C4 118.7(5) . .
C2 C3 C10 118.2(5) . .
C4 C3 C10 123.1(5) . .
C3 C4 C5 124.7(5) . .
C3 C4 C9 117.6(5) . .
C5 C4 C9 117.6(5) . .
C6 C5 C4 120.4(5) . .
C6 C5 H5A 119.8 . .
C4 C5 H5A 119.8 . .
C5 C6 C7 121.6(5) . .
C5 C6 H6A 119.2 . .
C7 C6 H6A 119.2 . .
C8 C7 C6 119.5(6) . .
C8 C7 H7A 120.2 . .
C6 C7 H7A 120.2 . .
C7 C8 C9 120.9(5) . .
C7 C8 H8A 119.6 . .
C9 C8 H8A 119.6 . .
N1 C9 C8 117.4(5) . .
N1 C9 C4 122.7(5) . .
C8 C9 C4 119.9(5) . .
O4 C10 O3 125.3(5) . .
O4 C10 C3 117.2(5) . .
O3 C10 C3 117.5(5) . .
N2 C11 C12 121.8(5) . .
N2 C11 C1 117.9(5) . .
C12 C11 C1 120.3(5) . .
C13 C12 C11 121.4(5) . .
C13 C12 H12A 119.3 . .
C11 C12 H12A 119.3 . .
C12 C13 C14 118.6(5) . .
C12 C13 C20 118.8(5) . .
C14 C13 C20 122.6(5) . .
C13 C14 C15 125.1(5) . .
C13 C14 C19 117.1(5) . .
C15 C14 C19 117.8(5) . .
C16 C15 C14 120.9(5) . .
C16 C15 H15A 119.6 . .
C14 C15 H15A 119.6 . .
C15 C16 C17 120.9(5) . .
C15 C16 H16A 119.6 . .
C17 C16 H16A 119.6 . .
C18 C17 C16 119.4(5) . .
C18 C17 H17A 120.3 . .
C16 C17 H17A 120.3 . .
C17 C18 C19 121.2(5) . .
C17 C18 H18A 119.4 . .
C19 C18 H18A 119.4 . .
N2 C19 C18 117.4(5) . .
N2 C19 C14 122.8(5) . .
C18 C19 C14 119.8(5) . .
O1 C20 O2 123.8(5) . .
O1 C20 C13 118.6(5) . .
O2 C20 C13 117.6(5) . .
N3 C21 C22 121.9(5) . .
N3 C21 C31 116.5(5) . .
C22 C21 C31 121.6(5) . .
C23 C22 C21 119.9(5) . .
C23 C22 H22A 120.0 . .
C21 C22 H22A 120.0 . .
C22 C23 C24 119.8(5) . .
C22 C23 C30 118.8(5) . .
C24 C23 C30 121.3(5) . .
C25 C24 C29 118.4(5) . .
C25 C24 C23 125.3(5) . .
C29 C24 C23 116.2(5) . .
C26 C25 C24 120.5(5) . .
C26 C25 H25A 119.8 . .
C24 C25 H25A 119.8 . .
C25 C26 C27 121.0(5) . .
C25 C26 H26A 119.5 . .
C27 C26 H26A 119.5 . .
C28 C27 C26 120.8(5) . .
C28 C27 H27A 119.6 . .
C26 C27 H27A 119.6 . .
C27 C28 C29 119.5(5) . .
C27 C28 H28A 120.3 . .
C29 C28 H28A 120.3 . .
N3 C29 C28 117.4(5) . .
N3 C29 C24 122.9(5) . .
C28 C29 C24 119.8(5) . .
O7 C30 O8 120.0(5) . .
O7 C30 C23 121.2(5) . .
O8 C30 C23 118.8(5) . .
O7 C30 Mg2 59.1(3) . .
O8 C30 Mg2 60.9(3) . .
C23 C30 Mg2 178.2(4) . .
N4 C31 C32 121.7(5) . .
N4 C31 C21 119.3(5) . .
C32 C31 C21 119.1(5) . .
C33 C32 C31 122.4(5) . .
C33 C32 H32A 118.8 . .
C31 C32 H32A 118.8 . .
C32 C33 C34 118.2(5) . .
C32 C33 C40 119.5(5) . .
C34 C33 C40 122.3(5) . .
C35 C34 C39 119.8(5) . .
C35 C34 C33 123.7(5) . .
C39 C34 C33 116.5(5) . .
C36 C35 C34 119.3(5) . .
C36 C35 H35A 120.3 . .
C34 C35 H35A 120.3 . .
C35 C36 C37 120.8(5) . .
C35 C36 H36A 119.6 . .
C37 C36 H36A 119.6 . .
C38 C37 C36 121.2(5) . .
C38 C37 H37A 119.4 . .
C36 C37 H37A 119.4 . .
C37 C38 C39 120.2(5) . .
C37 C38 H38A 119.9 . .
C39 C38 H38A 119.9 . .
N4 C39 C38 117.7(5) . .
N4 C39 C34 123.7(5) . .
C38 C39 C34 118.5(5) . .
O6 C40 O5 123.5(5) . .
O6 C40 C33 118.8(5) . .
O5 C40 C33 117.7(5) . .

loop_
_geom_bond_atom_site_label_1
_geom_bond_atom_site_label_2
_geom_bond_distance
_geom_bond_site_symmetry_2
Mg1 O3W 2.035(5) .
Mg1 O1 2.051(4) .
Mg1 O5 2.063(4) .
Mg1 O2W 2.079(5) .
Mg1 O1W 2.098(4) .
Mg1 O4W 2.135(5) .
Mg2 O5W 2.015(5) .
Mg2 O8W 2.021(6) .
Mg2 O7W 2.043(4) .
Mg2 O6W 2.070(6) .
Mg2 O7 2.189(4) .
Mg2 O8 2.229(4) .
Mg2 C30 2.550(6) .
O1 C20 1.246(6) .
O2 C20 1.253(6) .
O3 C10 1.253(7) .
O4 C10 1.242(7) .
O5 C40 1.272(6) .
O6 C40 1.239(6) .
O7 C30 1.257(6) .
O8 C30 1.282(7) .
N1 C1 1.331(7) .
N1 C9 1.370(7) .
N2 C11 1.333(7) .
N2 C19 1.376(7) .
N3 C21 1.330(7) .
N3 C29 1.368(7) .
N4 C31 1.324(7) .
N4 C39 1.382(7) .
C1 C2 1.414(8) .
C1 C11 1.504(8) .
C2 C3 1.377(8) .
C2 H2A 0.9300 .
C3 C4 1.406(8) .
C3 C10 1.518(7) .
C4 C5 1.429(8) .
C4 C9 1.429(8) .
C5 C6 1.363(8) .
C5 H5A 0.9300 .
C6 C7 1.414(9) .
C6 H6A 0.9300 .
C7 C8 1.360(8) .
C7 H7A 0.9300 .
C8 C9 1.417(8) .
C8 H8A 0.9300 .
C11 C12 1.414(7) .
C12 C13 1.368(7) .
C12 H12A 0.9300 .
C13 C14 1.424(7) .
C13 C20 1.508(7) .
C14 C15 1.425(8) .
C14 C19 1.434(7) .
C15 C16 1.365(7) .
C15 H15A 0.9300 .
C16 C17 1.422(8) .
C16 H16A 0.9300 .
C17 C18 1.372(8) .
C17 H17A 0.9300 .
C18 C19 1.403(7) .
C18 H18A 0.9300 .
C21 C22 1.430(7) .
C21 C31 1.495(8) .
C22 C23 1.354(8) .
C22 H22A 0.9300 .
C23 C24 1.447(8) .
C23 C30 1.502(8) .
C24 C25 1.413(7) .
C24 C29 1.425(7) .
C25 C26 1.359(8) .
C25 H25A 0.9300 .
C26 C27 1.403(8) .
C26 H26A 0.9300 .
C27 C28 1.365(8) .
C27 H27A 0.9300 .
C28 C29 1.420(8) .
C28 H28A 0.9300 .
C31 C32 1.423(7) .
C32 C33 1.341(8) .
C32 H32A 0.9300 .
C33 C34 1.429(7) .
C33 C40 1.502(7) .
C34 C35 1.407(7) .
C34 C39 1.428(7) .
C35 C36 1.368(8) .
C35 H35A 0.9300 .
C36 C37 1.410(8) .
C36 H36A 0.9300 .
C37 C38 1.345(8) .
C37 H37A 0.9300 .
C38 C39 1.419(8) .
C38 H38A 0.9300 .
